data_1502744
loop_
_publ_author_name
'Schwerin, Andrew F.'
'Johnson, Justin C.'
'Smith, Millicent B.'
'Sreearunothai, Paiboon'
'Popovi\'c, Duska'
'Cern\'y, Jir\'i'
'Havlas, Zdenek'
'Paci, Irina'
'Akdag, Akin'
'MacLeod, Matthew K.'
'Chen, Xudong'
'David, Donald E.'
'Ratner, Mark A.'
'Miller, John R.'
'Nozik, Arthur J.'
'Michl, Josef'

_publ_section_title
;
 Toward designed singlet fission: electronic states and photophysics of
 1,3-diphenylisobenzofuran.
;
_journal_issue 3
_journal_name_full 'The journal of physical chemistry. A'
_journal_page_first 1457
_journal_page_last 1473
_journal_paper_doi 10.1021/jp907401t
_journal_volume 114
_journal_year 2010
_chemical_formula_sum 'C20 H14 O'
_chemical_formula_weight 270.31
_chemical_name_systematic
; 
 ? 
;
_space_group_IT_number 13
_symmetry_space_group_name_Hall '-P 2yc'
_symmetry_space_group_name_H-M 'P 1 2/c 1'
_atom_sites_solution_hydrogens geom
_atom_sites_solution_primary direct
_atom_sites_solution_secondary difmap
_audit_creation_method SHELXL-97
_cell_angle_alpha 90.00
_cell_angle_beta 106.472(2)
_cell_angle_gamma 90.00
_cell_formula_units_Z 4
_cell_length_a 12.8954(10)
_cell_length_b 5.5486(4)
_cell_length_c 20.0322(15)
_cell_measurement_temperature 147(2)
_cell_volume 1374.51(18)
_computing_structure_refinement 'SHELXL-97 (Sheldrick, 1997)'
_computing_structure_solution 'SHELXS-97 (Sheldrick, 1990)'
_diffrn_ambient_temperature 147(2)
_diffrn_measured_fraction_theta_full 0.980
_diffrn_measured_fraction_theta_max 0.980
_diffrn_radiation_monochromator graphite
_diffrn_radiation_source 'fine-focus sealed tube'
_diffrn_radiation_type MoK\a
_diffrn_radiation_wavelength 0.71073
_diffrn_reflns_av_R_equivalents 0.0806
_diffrn_reflns_av_sigmaI/netI 0.1235
_diffrn_reflns_limit_h_max 16
_diffrn_reflns_limit_h_min -15
_diffrn_reflns_limit_k_max 7
_diffrn_reflns_limit_k_min -6
_diffrn_reflns_limit_l_max 14
_diffrn_reflns_limit_l_min -25
_diffrn_reflns_number 7265
_diffrn_reflns_theta_full 27.48
_diffrn_reflns_theta_max 27.48
_diffrn_reflns_theta_min 1.65
_exptl_absorpt_coefficient_mu 0.079
_exptl_absorpt_correction_T_max 0.9844
_exptl_absorpt_correction_T_min 0.9653
_exptl_crystal_density_diffrn 1.306
_exptl_crystal_density_method 'not measured'
_exptl_crystal_F_000 568
_exptl_crystal_size_max 0.45
_exptl_crystal_size_mid 0.38
_exptl_crystal_size_min 0.20
_refine_diff_density_max 0.279
_refine_diff_density_min -0.211
_refine_diff_density_rms 0.054
_refine_ls_extinction_method none
_refine_ls_goodness_of_fit_ref 1.045
_refine_ls_hydrogen_treatment mixed
_refine_ls_matrix_type full
_refine_ls_number_parameters 190
_refine_ls_number_reflns 3089
_refine_ls_number_restraints 0
_refine_ls_restrained_S_all 1.045
_refine_ls_R_factor_all 0.1113
_refine_ls_R_factor_gt 0.0646
_refine_ls_shift/su_max 0.000
_refine_ls_shift/su_mean 0.000
_refine_ls_structure_factor_coef Fsqd
_refine_ls_weighting_details 'calc w=1/[\s^2^(Fo^2^)+(0.0439P)^2^+0.0000P] where P=(Fo^2^+2Fc^2^)/3'
_refine_ls_weighting_scheme calc
_refine_ls_wR_factor_gt 0.1499
_refine_ls_wR_factor_ref 0.1712
_reflns_number_gt 1889
_reflns_number_total 3089
_reflns_threshold_expression >2sigma(I)
_cod_data_source_file jp907401t_si_002.cif
_cod_data_source_block mm2105fm
_cod_database_code 1502744

loop_
_symmetry_equiv_pos_as_xyz
'x, y, z'
'-x, y, -z+1/2'
'-x, -y, -z'
'x, -y, z-1/2'

loop_
_atom_site_label
_atom_site_type_symbol
_atom_site_fract_x
_atom_site_fract_y
_atom_site_fract_z
_atom_site_U_iso_or_equiv
_atom_site_adp_type
_atom_site_occupancy
_atom_site_symmetry_multiplicity
_atom_site_calc_flag
_atom_site_refinement_flags
O1 O 0.29645(12) 0.4499(3) 0.35645(8) 0.0295(4) Uani 1 1 d .
C1 C 0.21935(18) 0.3018(4) 0.31473(11) 0.0287(5) Uani 1 1 d .
C2 C 0.20911(18) 0.3554(4) 0.24598(11) 0.0282(5) Uani 1 1 d .
C3 C 0.1425(2) 0.2656(4) 0.18156(12) 0.0329(6) Uani 1 1 d .
H3 H 0.0911 0.1421 0.1806 0.039 Uiso 1 1 calc R
C4 C 0.1537(2) 0.3598(4) 0.12145(12) 0.0343(6) Uani 1 1 d .
H4 H 0.1093 0.3011 0.0782 0.041 Uiso 1 1 calc R
C5 C 0.2308(2) 0.5454(5) 0.12172(12) 0.0363(6) Uani 1 1 d .
H5 H 0.2371 0.6049 0.0786 0.044 Uiso 1 1 calc R
C6 C 0.29488(19) 0.6385(4) 0.18168(12) 0.0320(6) Uani 1 1 d .
H6 H 0.3455 0.7620 0.1808 0.038 Uiso 1 1 calc R
C7 C 0.28491(17) 0.5476(4) 0.24623(11) 0.0274(5) Uani 1 1 d .
C8 C 0.33622(18) 0.5993(4) 0.31481(11) 0.0282(5) Uani 1 1 d .
C9 C 0.16473(19) 0.1807(4) 0.41887(12) 0.0322(6) Uani 1 1 d .
H9 H 0.1972 0.3233 0.4417 0.039 Uiso 1 1 calc R
C10 C 0.1146(2) 0.0197(5) 0.45328(13) 0.0373(6) Uani 1 1 d .
H10 H 0.1139 0.0519 0.4997 0.045 Uiso 1 1 calc R
C11 C 0.0658(2) -0.1866(4) 0.42005(13) 0.0370(6) Uani 1 1 d .
H11 H 0.0306 -0.2947 0.4433 0.044 Uiso 1 1 calc R
C12 C 0.0685(2) -0.2348(4) 0.35295(13) 0.0354(6) Uani 1 1 d .
H12 H 0.0352 -0.3767 0.3301 0.043 Uiso 1 1 calc R
C13 C 0.11944(19) -0.0774(4) 0.31877(12) 0.0308(5) Uani 1 1 d .
H13 H 0.1217 -0.1134 0.2728 0.037 Uiso 1 1 calc R
C14 C 0.16733(18) 0.1330(4) 0.35106(11) 0.0283(5) Uani 1 1 d .
C15 C 0.42146(18) 0.7646(4) 0.35135(12) 0.0300(5) Uani 1 1 d .
C16 C 0.44221(19) 0.9758(4) 0.31964(13) 0.0330(6) Uani 1 1 d .
H16 H 0.3989 1.0160 0.2742 0.040 Uiso 1 1 calc R
C17 C 0.5257(2) 1.1275(4) 0.35402(14) 0.0387(6) Uani 1 1 d .
H17 H 0.5396 1.2703 0.3318 0.046 Uiso 1 1 calc R
C18 C 0.5886(2) 1.0727(5) 0.42003(13) 0.0409(6) Uani 1 1 d .
H18 H 0.6462 1.1764 0.4432 0.049 Uiso 1 1 calc R
C19 C 0.5677(2) 0.8652(5) 0.45273(13) 0.0397(6) Uani 1 1 d .
H19 H 0.6099 0.8283 0.4987 0.048 Uiso 1 1 calc R
C20 C 0.4851(2) 0.7123(5) 0.41820(12) 0.0340(6) Uani 1 1 d .
H20 H 0.4718 0.5694 0.4405 0.041 Uiso 1 1 calc R

loop_
_atom_site_aniso_label
_atom_site_aniso_U_11
_atom_site_aniso_U_22
_atom_site_aniso_U_33
_atom_site_aniso_U_23
_atom_site_aniso_U_13
_atom_site_aniso_U_12
O1 0.0276(8) 0.0312(9) 0.0310(8) -0.0006(7) 0.0103(7) -0.0036(7)
C1 0.0264(11) 0.0282(12) 0.0313(12) -0.0027(10) 0.0076(10) -0.0021(9)
C2 0.0240(11) 0.0306(12) 0.0307(12) 0.0006(10) 0.0087(9) 0.0031(9)
C3 0.0300(12) 0.0343(13) 0.0351(13) -0.0003(10) 0.0104(10) 0.0014(10)
C4 0.0332(13) 0.0397(15) 0.0278(12) -0.0026(11) 0.0052(10) 0.0020(11)
C5 0.0372(13) 0.0420(15) 0.0319(13) 0.0078(11) 0.0134(11) 0.0070(11)
C6 0.0313(13) 0.0344(13) 0.0317(12) 0.0038(10) 0.0116(10) 0.0024(10)
C7 0.0239(11) 0.0292(12) 0.0297(12) 0.0012(10) 0.0087(9) 0.0004(9)
C8 0.0272(12) 0.0280(12) 0.0313(12) 0.0020(10) 0.0113(10) 0.0013(9)
C9 0.0303(13) 0.0331(13) 0.0332(13) 0.0012(10) 0.0088(10) -0.0017(10)
C10 0.0395(14) 0.0410(15) 0.0321(13) 0.0058(11) 0.0112(11) -0.0011(12)
C11 0.0385(14) 0.0333(14) 0.0413(14) 0.0079(11) 0.0148(12) -0.0038(11)
C12 0.0323(13) 0.0297(13) 0.0442(14) 0.0030(11) 0.0107(11) 0.0009(10)
C13 0.0285(12) 0.0315(13) 0.0328(12) 0.0014(10) 0.0092(10) 0.0017(10)
C14 0.0252(11) 0.0293(12) 0.0312(12) 0.0035(10) 0.0091(10) 0.0039(9)
C15 0.0272(12) 0.0309(13) 0.0345(13) -0.0037(10) 0.0131(10) -0.0011(10)
C16 0.0329(13) 0.0301(13) 0.0403(13) -0.0018(10) 0.0173(11) 0.0024(10)
C17 0.0380(14) 0.0288(13) 0.0566(17) -0.0086(12) 0.0253(13) -0.0025(11)
C18 0.0310(13) 0.0437(16) 0.0504(16) -0.0181(13) 0.0154(12) -0.0085(12)
C19 0.0359(14) 0.0451(16) 0.0381(14) -0.0096(12) 0.0108(11) -0.0012(12)
C20 0.0333(13) 0.0392(14) 0.0295(12) -0.0048(11) 0.0089(10) -0.0012(11)

loop_
_atom_type_symbol
_atom_type_description
_atom_type_scat_dispersion_real
_atom_type_scat_dispersion_imag
_atom_type_scat_source
C C 0.0033 0.0016 'International Tables Vol C Tables 4.2.6.8 and 6.1.1.4'
H H 0.0000 0.0000 'International Tables Vol C Tables 4.2.6.8 and 6.1.1.4'
O O 0.0106 0.0060 'International Tables Vol C Tables 4.2.6.8 and 6.1.1.4'

loop_
_geom_angle_atom_site_label_1
_geom_angle_atom_site_label_2
_geom_angle_atom_site_label_3
_geom_angle
C8 O1 C1 108.74(17)
O1 C1 C2 109.0(2)
O1 C1 C14 115.80(19)
C2 C1 C14 135.2(2)
C1 C2 C3 133.9(2)
C1 C2 C7 106.43(19)
C3 C2 C7 119.7(2)
C4 C3 C2 118.8(2)
C3 C4 C5 121.5(2)
C6 C5 C4 121.9(2)
C5 C6 C7 118.7(2)
C8 C7 C6 133.6(2)
C8 C7 C2 106.89(19)
C6 C7 C2 119.5(2)
O1 C8 C7 108.90(19)
O1 C8 C15 115.62(19)
C7 C8 C15 135.5(2)
C14 C9 C10 120.2(2)
C11 C10 C9 120.2(2)
C12 C11 C10 119.7(2)
C11 C12 C13 120.4(2)
C12 C13 C14 120.6(2)
C13 C14 C9 118.8(2)
C13 C14 C1 120.8(2)
C9 C14 C1 120.4(2)
C20 C15 C16 118.5(2)
C20 C15 C8 120.5(2)
C16 C15 C8 121.0(2)
C17 C16 C15 120.4(2)
C18 C17 C16 120.4(2)
C17 C18 C19 119.8(2)
C20 C19 C18 119.9(2)
C19 C20 C15 121.0(2)

loop_
_geom_bond_atom_site_label_1
_geom_bond_atom_site_label_2
_geom_bond_distance
O1 C8 1.374(3)
O1 C1 1.375(3)
C1 C2 1.378(3)
C1 C14 1.461(3)
C2 C3 1.422(3)
C2 C7 1.445(3)
C3 C4 1.357(3)
C4 C5 1.430(4)
C5 C6 1.353(3)
C6 C7 1.427(3)
C7 C8 1.375(3)
C8 C15 1.459(3)
C9 C14 1.394(3)
C9 C10 1.394(3)
C10 C11 1.383(4)
C11 C12 1.380(4)
C12 C13 1.385(3)
C13 C14 1.392(3)
C15 C20 1.389(3)
C15 C16 1.395(3)
C16 C17 1.386(3)
C17 C18 1.375(4)
C18 C19 1.389(4)
C19 C20 1.383(3)

loop_
_geom_torsion_atom_site_label_1
_geom_torsion_atom_site_label_2
_geom_torsion_atom_site_label_3
_geom_torsion_atom_site_label_4
_geom_torsion
C8 O1 C1 C2 0.0(2)
C8 O1 C1 C14 -179.08(19)
O1 C1 C2 C3 -178.9(2)
C14 C1 C2 C3 -0.1(5)
O1 C1 C2 C7 0.1(3)
C14 C1 C2 C7 178.9(2)
C1 C2 C3 C4 -179.6(3)
C7 C2 C3 C4 1.5(3)
C2 C3 C4 C5 0.2(4)
C3 C4 C5 C6 -1.0(4)
C4 C5 C6 C7 0.1(4)
C5 C6 C7 C8 179.7(2)
C5 C6 C7 C2 1.6(3)
C1 C2 C7 C8 -0.1(3)
C3 C2 C7 C8 179.0(2)
C1 C2 C7 C6 178.4(2)
C3 C2 C7 C6 -2.4(3)
C1 O1 C8 C7 0.0(2)
C1 O1 C8 C15 -178.46(19)
C6 C7 C8 O1 -178.2(2)
C2 C7 C8 O1 0.1(2)
C6 C7 C8 C15 -0.2(5)
C2 C7 C8 C15 178.1(2)
C14 C9 C10 C11 -0.9(4)
C9 C10 C11 C12 1.1(4)
C10 C11 C12 C13 -0.2(4)
C11 C12 C13 C14 -0.9(4)
C12 C13 C14 C9 1.1(3)
C12 C13 C14 C1 -178.8(2)
C10 C9 C14 C13 -0.2(3)
C10 C9 C14 C1 179.7(2)
O1 C1 C14 C13 -156.7(2)
C2 C1 C14 C13 24.6(4)
O1 C1 C14 C9 23.4(3)
C2 C1 C14 C9 -155.3(3)
O1 C8 C15 C20 23.8(3)
C7 C8 C15 C20 -154.0(3)
O1 C8 C15 C16 -157.4(2)
C7 C8 C15 C16 24.8(4)
C20 C15 C16 C17 0.9(3)
C8 C15 C16 C17 -177.9(2)
C15 C16 C17 C18 -0.5(4)
C16 C17 C18 C19 -0.6(4)
C17 C18 C19 C20 1.4(4)
C18 C19 C20 C15 -0.9(4)
C16 C15 C20 C19 -0.2(4)
C8 C15 C20 C19 178.6(2)

loop_
_cod_related_entry_id
_cod_related_entry_code
_cod_related_entry_database
1 20348 ChemSpider
